data_4118393
loop_
_publ_author_name
'Gen Zhang'
'Yunxia Ma'
'Shoulei Wang'
'Yaohu Zhang'
'Rui Wang'

_publ_section_title
;
 Enantioselective Metal/Organo-Catalyzed Aerobic Oxidative sp3 C-H
 Olefination of Tertiary Amines Using Molecular Oxygen as the Sole Oxidant
;
_journal_name_full 'Journal of the American Chemical Society'
_journal_page_first 12334
_journal_page_last 12337
_journal_paper_doi 10.1021/ja303333k
_journal_volume 134
_journal_year 2012
_chemical_formula_sum 'C19 H18 Cl N O2'
_chemical_formula_weight 327.79
_chemical_name_systematic
; 
 ? 
;
_space_group_IT_number 4
_symmetry_cell_setting monoclinic
_symmetry_space_group_name_Hall 'P 2yb'
_symmetry_space_group_name_H-M 'P 1 21 1'
_atom_sites_solution_hydrogens geom
_atom_sites_solution_primary direct
_atom_sites_solution_secondary difmap
_audit_creation_method SHELXL-97
_cell_angle_alpha 90.00
_cell_angle_beta 91.67(3)
_cell_angle_gamma 90.00
_cell_formula_units_Z 2
_cell_length_a 6.634(19)
_cell_length_b 7.46(2)
_cell_length_c 16.24(4)
_cell_measurement_reflns_used 788
_cell_measurement_temperature 296(2)
_cell_measurement_theta_max 20.24
_cell_measurement_theta_min 2.51
_cell_volume 803(4)
_computing_cell_refinement 'Bruker SAINT'
_computing_data_collection 'Bruker APEX2'
_computing_data_reduction 'Bruker SAINT'
_computing_molecular_graphics 'Bruker SHELXTL'
_computing_publication_material 'Bruker SHELXTL'
_computing_structure_refinement 'SHELXL-97 (Sheldrick, 2008)'
_computing_structure_solution 'SHELXS-97 (Sheldrick, 2008)'
_diffrn_ambient_temperature 296(2)
_diffrn_measured_fraction_theta_full 0.991
_diffrn_measured_fraction_theta_max 0.991
_diffrn_measurement_device_type 'Bruker APEX-II CCD'
_diffrn_measurement_method '\f and \w scans'
_diffrn_radiation_monochromator graphite
_diffrn_radiation_source 'fine-focus sealed tube'
_diffrn_radiation_type MoK\a
_diffrn_radiation_wavelength 0.71073
_diffrn_reflns_av_R_equivalents 0.0353
_diffrn_reflns_av_sigmaI/netI 0.0794
_diffrn_reflns_limit_h_max 8
_diffrn_reflns_limit_h_min -5
_diffrn_reflns_limit_k_max 5
_diffrn_reflns_limit_k_min -9
_diffrn_reflns_limit_l_max 19
_diffrn_reflns_limit_l_min -17
_diffrn_reflns_number 3105
_diffrn_reflns_theta_full 25.49
_diffrn_reflns_theta_max 25.49
_diffrn_reflns_theta_min 2.51
_exptl_absorpt_coefficient_mu 0.247
_exptl_absorpt_correction_T_max 0.9615
_exptl_absorpt_correction_T_min 0.9385
_exptl_absorpt_correction_type multi-scan
_exptl_absorpt_process_details SADABS
_exptl_crystal_colour yellow
_exptl_crystal_density_diffrn 1.356
_exptl_crystal_density_meas 0
_exptl_crystal_description block
_exptl_crystal_F_000 344
_exptl_crystal_size_max 0.26
_exptl_crystal_size_mid 0.23
_exptl_crystal_size_min 0.16
_refine_diff_density_max 0.273
_refine_diff_density_min -0.201
_refine_diff_density_rms 0.052
_refine_ls_abs_structure_details 'Flack H D (1983), Acta Cryst. A39, 876-881'
_refine_ls_abs_structure_Flack 0.15(14)
_refine_ls_extinction_method none
_refine_ls_goodness_of_fit_ref 1.010
_refine_ls_hydrogen_treatment constr
_refine_ls_matrix_type full
_refine_ls_number_parameters 209
_refine_ls_number_reflns 2363
_refine_ls_number_restraints 1
_refine_ls_restrained_S_all 1.010
_refine_ls_R_factor_all 0.1007
_refine_ls_R_factor_gt 0.0573
_refine_ls_shift/su_max 0.000
_refine_ls_shift/su_mean 0.000
_refine_ls_structure_factor_coef Fsqd
_refine_ls_weighting_details 'calc w=1/[\s^2^(Fo^2^)+(0.0671P)^2^+0.0000P] where P=(Fo^2^+2Fc^2^)/3'
_refine_ls_weighting_scheme calc
_refine_ls_wR_factor_gt 0.1217
_refine_ls_wR_factor_ref 0.1458
_reflns_number_gt 1500
_reflns_number_total 2363
_reflns_threshold_expression >2sigma(I)
_cod_data_source_file ja303333k_si_002.cif
_cod_data_source_block p21
_cod_database_code 4118393

loop_
_symmetry_equiv_pos_as_xyz
'x, y, z'
'-x, y+1/2, -z'

loop_
_atom_site_label
_atom_site_type_symbol
_atom_site_fract_x
_atom_site_fract_y
_atom_site_fract_z
_atom_site_U_iso_or_equiv
_atom_site_adp_type
_atom_site_occupancy
_atom_site_symmetry_multiplicity
_atom_site_calc_flag
_atom_site_refinement_flags
C1 C 0.3301(7) 0.1542(10) 0.3186(3) 0.0658(17) Uani 1 1 d .
H1A H 0.2367 0.1867 0.3609 0.079 Uiso 1 1 calc R
H1B H 0.3748 0.0323 0.3291 0.079 Uiso 1 1 calc R
C2 C 0.2235(9) 0.1624(10) 0.2361(4) 0.079(2) Uani 1 1 d .
H2A H 0.1149 0.0752 0.2339 0.095 Uiso 1 1 calc R
H2B H 0.1653 0.2806 0.2278 0.095 Uiso 1 1 calc R
C3 C 0.3680(9) 0.1239(7) 0.1695(3) 0.0568(16) Uani 1 1 d .
C4 C 0.3231(9) 0.0153(9) 0.0997(3) 0.0721(18) Uani 1 1 d .
H4 H 0.1967 -0.0381 0.0942 0.086 Uiso 1 1 calc R
C5 C 0.4596(12) -0.0121(9) 0.0411(3) 0.077(2) Uani 1 1 d .
H5 H 0.4249 -0.0769 -0.0061 0.092 Uiso 1 1 calc R
C6 C 0.6494(10) 0.0564(9) 0.0519(3) 0.0676(18) Uani 1 1 d .
C7 C 0.7028(9) 0.1612(7) 0.1184(3) 0.0572(16) Uani 1 1 d .
H7 H 0.8323 0.2083 0.1239 0.069 Uiso 1 1 calc R
C8 C 0.5609(8) 0.1961(7) 0.1775(3) 0.0477(13) Uani 1 1 d .
C9 C 0.6078(7) 0.3202(7) 0.2495(3) 0.0439(13) Uani 1 1 d .
H9 H 0.7523 0.3078 0.2626 0.053 Uiso 1 1 calc R
C10 C 0.5747(8) 0.5093(7) 0.2229(2) 0.0477(13) Uani 1 1 d .
C11 C 0.4104(10) 0.6046(9) 0.2370(3) 0.075(2) Uani 1 1 d .
H11A H 0.3050 0.5537 0.2654 0.090 Uiso 1 1 calc R
H11B H 0.4006 0.7224 0.2184 0.090 Uiso 1 1 calc R
C12 C 0.7397(12) 0.6048(9) 0.1803(4) 0.076(2) Uani 1 1 d .
H12 H 0.7132 0.7167 0.1572 0.091 Uiso 1 1 calc R
C13 C 0.6132(7) 0.2845(7) 0.3973(3) 0.0389(11) Uani 1 1 d .
C14 C 0.7862(7) 0.3888(7) 0.4065(3) 0.0456(13) Uani 1 1 d .
H14 H 0.8292 0.4572 0.3625 0.055 Uiso 1 1 calc R
C15 C 0.8952(7) 0.3919(7) 0.4804(3) 0.0434(13) Uani 1 1 d .
H15 H 1.0129 0.4594 0.4845 0.052 Uiso 1 1 calc R
C16 C 0.8342(7) 0.2984(7) 0.5474(3) 0.0401(11) Uani 1 1 d .
C17 C 0.6578(7) 0.2020(7) 0.5394(3) 0.0471(13) Uani 1 1 d .
H17 H 0.6115 0.1397 0.5847 0.057 Uiso 1 1 calc R
C18 C 0.5494(8) 0.1951(7) 0.4672(3) 0.0450(12) Uani 1 1 d .
H18 H 0.4302 0.1294 0.4645 0.054 Uiso 1 1 calc R
C19 C 1.1210(8) 0.3837(9) 0.6296(3) 0.0612(16) Uani 1 1 d .
H19A H 1.2129 0.3369 0.5904 0.092 Uiso 1 1 calc R
H19B H 1.1771 0.3683 0.6843 0.092 Uiso 1 1 calc R
H19C H 1.0988 0.5089 0.6191 0.092 Uiso 1 1 calc R
Cl1 Cl 0.8235(3) 0.0189(3) -0.02321(8) 0.0962(7) Uani 1 1 d .
N1 N 0.5036(6) 0.2743(6) 0.3232(2) 0.0506(12) Uani 1 1 d .
O1 O 0.9332(5) 0.2895(5) 0.62209(18) 0.0545(10) Uani 1 1 d .
O2 O 0.9068(8) 0.5417(9) 0.1748(3) 0.0995(16) Uani 1 1 d .

loop_
_atom_site_aniso_label
_atom_site_aniso_U_11
_atom_site_aniso_U_22
_atom_site_aniso_U_33
_atom_site_aniso_U_23
_atom_site_aniso_U_13
_atom_site_aniso_U_12
C1 0.038(3) 0.092(5) 0.067(3) -0.002(3) -0.003(3) -0.011(3)
C2 0.051(4) 0.092(6) 0.093(4) -0.002(4) -0.027(3) -0.012(4)
C3 0.059(4) 0.047(4) 0.063(3) 0.002(3) -0.018(3) 0.004(3)
C4 0.079(4) 0.054(4) 0.080(4) 0.001(4) -0.041(3) -0.010(4)
C5 0.107(6) 0.064(5) 0.056(3) -0.019(3) -0.029(4) 0.009(4)
C6 0.090(4) 0.065(5) 0.047(3) -0.005(3) -0.016(3) 0.021(4)
C7 0.076(4) 0.046(4) 0.049(3) -0.001(2) -0.012(3) 0.012(3)
C8 0.054(3) 0.037(3) 0.051(3) 0.001(2) -0.016(3) 0.002(3)
C9 0.044(3) 0.042(4) 0.046(2) -0.005(2) -0.005(2) -0.002(3)
C10 0.062(4) 0.034(3) 0.047(2) 0.003(3) -0.009(2) -0.002(3)
C11 0.098(5) 0.049(4) 0.077(4) -0.001(3) -0.015(4) 0.012(4)
C12 0.096(6) 0.061(5) 0.072(4) 0.016(3) -0.001(4) -0.017(5)
C13 0.036(3) 0.030(3) 0.051(3) 0.000(2) 0.002(2) 0.007(2)
C14 0.042(3) 0.043(3) 0.052(3) 0.010(2) 0.005(2) -0.003(3)
C15 0.047(3) 0.027(3) 0.056(3) -0.001(2) -0.001(2) -0.006(2)
C16 0.043(3) 0.030(3) 0.047(2) -0.005(2) 0.002(2) 0.003(3)
C17 0.045(3) 0.051(4) 0.045(2) 0.001(2) 0.009(2) -0.005(3)
C18 0.041(3) 0.036(3) 0.057(3) 0.006(2) 0.004(2) -0.005(3)
C19 0.049(3) 0.058(4) 0.076(3) 0.005(3) -0.016(3) -0.006(3)
Cl1 0.1195(15) 0.1113(16) 0.0572(8) -0.0270(9) -0.0085(8) 0.0372(14)
N1 0.041(2) 0.061(3) 0.050(2) 0.001(2) 0.0001(19) -0.015(2)
O1 0.053(2) 0.060(3) 0.0496(18) 0.0079(17) -0.0080(16) -0.001(2)
O2 0.088(4) 0.101(4) 0.111(3) 0.021(3) 0.025(3) -0.017(4)

loop_
_atom_type_symbol
_atom_type_description
_atom_type_scat_dispersion_real
_atom_type_scat_dispersion_imag
_atom_type_scat_source
C C 0.0033 0.0016 'International Tables Vol C Tables 4.2.6.8 and 6.1.1.4'
H H 0.0000 0.0000 'International Tables Vol C Tables 4.2.6.8 and 6.1.1.4'
N N 0.0061 0.0033 'International Tables Vol C Tables 4.2.6.8 and 6.1.1.4'
O O 0.0106 0.0060 'International Tables Vol C Tables 4.2.6.8 and 6.1.1.4'
Cl Cl 0.1484 0.1585 'International Tables Vol C Tables 4.2.6.8 and 6.1.1.4'

loop_
_geom_angle_atom_site_label_1
_geom_angle_atom_site_label_2
_geom_angle_atom_site_label_3
_geom_angle
N1 C1 C2 111.9(5)
N1 C1 H1A 109.2
C2 C1 H1A 109.2
N1 C1 H1B 109.2
C2 C1 H1B 109.2
H1A C1 H1B 107.9
C3 C2 C1 110.0(5)
C3 C2 H2A 109.7
C1 C2 H2A 109.7
C3 C2 H2B 109.7
C1 C2 H2B 109.7
H2A C2 H2B 108.2
C8 C3 C4 117.9(6)
C8 C3 C2 117.8(5)
C4 C3 C2 124.3(6)
C5 C4 C3 121.4(6)
C5 C4 H4 119.3
C3 C4 H4 119.3
C4 C5 C6 119.2(5)
C4 C5 H5 120.4
C6 C5 H5 120.4
C5 C6 C7 122.0(6)
C5 C6 Cl1 118.8(5)
C7 C6 Cl1 119.1(6)
C6 C7 C8 119.1(6)
C6 C7 H7 120.4
C8 C7 H7 120.4
C7 C8 C3 120.2(5)
C7 C8 C9 121.3(5)
C3 C8 C9 118.4(5)
N1 C9 C10 113.3(4)
N1 C9 C8 113.7(5)
C10 C9 C8 109.3(4)
N1 C9 H9 106.7
C10 C9 H9 106.7
C8 C9 H9 106.7
C11 C10 C9 124.9(5)
C11 C10 C12 116.2(6)
C9 C10 C12 118.8(5)
C10 C11 H11A 120.0
C10 C11 H11B 120.0
H11A C11 H11B 120.0
O2 C12 C10 122.3(7)
O2 C12 H12 118.8
C10 C12 H12 118.8
N1 C13 C14 122.2(4)
N1 C13 C18 121.0(5)
C14 C13 C18 116.7(4)
C15 C14 C13 120.8(4)
C15 C14 H14 119.6
C13 C14 H14 119.6
C16 C15 C14 121.6(5)
C16 C15 H15 119.2
C14 C15 H15 119.2
O1 C16 C15 126.0(5)
O1 C16 C17 116.4(4)
C15 C16 C17 117.6(4)
C18 C17 C16 122.0(5)
C18 C17 H17 119.0
C16 C17 H17 119.0
C17 C18 C13 121.3(5)
C17 C18 H18 119.4
C13 C18 H18 119.4
O1 C19 H19A 109.5
O1 C19 H19B 109.5
H19A C19 H19B 109.5
O1 C19 H19C 109.5
H19A C19 H19C 109.5
H19B C19 H19C 109.5
C13 N1 C9 117.0(4)
C13 N1 C1 118.1(4)
C9 N1 C1 120.0(4)
C16 O1 C19 116.6(4)

loop_
_geom_bond_atom_site_label_1
_geom_bond_atom_site_label_2
_geom_bond_distance
C1 N1 1.459(7)
C1 C2 1.498(8)
C1 H1A 0.9700
C1 H1B 0.9700
C2 C3 1.493(8)
C2 H2A 0.9700
C2 H2B 0.9700
C3 C8 1.391(8)
C3 C4 1.418(8)
C4 C5 1.349(9)
C4 H4 0.9300
C5 C6 1.365(9)
C5 H5 0.9300
C6 C7 1.371(8)
C6 Cl1 1.727(7)
C7 C8 1.388(8)
C7 H7 0.9300
C8 C9 1.515(7)
C9 N1 1.441(7)
C9 C10 1.490(8)
C9 H9 0.9800
C10 C11 1.327(8)
C10 C12 1.492(9)
C11 H11A 0.9300
C11 H11B 0.9300
C12 O2 1.210(8)
C12 H12 0.9300
C13 N1 1.390(6)
C13 C14 1.391(7)
C13 C18 1.394(7)
C14 C15 1.383(7)
C14 H14 0.9300
C15 C16 1.364(7)
C15 H15 0.9300
C16 O1 1.363(6)
C16 C17 1.377(7)
C17 C18 1.358(7)
C17 H17 0.9300
C18 H18 0.9300
C19 O1 1.432(7)
C19 H19A 0.9600
C19 H19B 0.9600
C19 H19C 0.9600

loop_
_geom_torsion_atom_site_label_1
_geom_torsion_atom_site_label_2
_geom_torsion_atom_site_label_3
_geom_torsion_atom_site_label_4
_geom_torsion
N1 C1 C2 C3 55.4(8)
C1 C2 C3 C8 -40.0(8)
C1 C2 C3 C4 138.6(6)
C8 C3 C4 C5 -2.4(8)
C2 C3 C4 C5 179.0(6)
C3 C4 C5 C6 4.4(10)
C4 C5 C6 C7 -3.8(10)
C4 C5 C6 Cl1 179.5(5)
C5 C6 C7 C8 1.3(9)
Cl1 C6 C7 C8 177.9(4)
C6 C7 C8 C3 0.7(7)
C6 C7 C8 C9 -176.2(5)
C4 C3 C8 C7 -0.1(7)
C2 C3 C8 C7 178.5(5)
C4 C3 C8 C9 176.9(5)
C2 C3 C8 C9 -4.5(7)
C7 C8 C9 N1 -149.2(5)
C3 C8 C9 N1 33.8(6)
C7 C8 C9 C10 83.1(6)
C3 C8 C9 C10 -93.8(6)
N1 C9 C10 C11 -29.0(6)
C8 C9 C10 C11 98.9(6)
N1 C9 C10 C12 148.2(4)
C8 C9 C10 C12 -83.9(5)
C11 C10 C12 O2 168.9(6)
C9 C10 C12 O2 -8.5(8)
N1 C13 C14 C15 -178.1(5)
C18 C13 C14 C15 4.3(7)
C13 C14 C15 C16 -2.2(8)
C14 C15 C16 O1 178.3(5)
C14 C15 C16 C17 -0.9(7)
O1 C16 C17 C18 -177.6(5)
C15 C16 C17 C18 1.6(8)
C16 C17 C18 C13 0.6(8)
N1 C13 C18 C17 178.8(5)
C14 C13 C18 C17 -3.6(7)
C14 C13 N1 C9 21.7(7)
C18 C13 N1 C9 -160.8(5)
C14 C13 N1 C1 177.0(5)
C18 C13 N1 C1 -5.5(7)
C10 C9 N1 C13 -96.2(5)
C8 C9 N1 C13 138.3(4)
C10 C9 N1 C1 109.0(5)
C8 C9 N1 C1 -16.5(6)
C2 C1 N1 C13 178.1(5)
C2 C1 N1 C9 -27.4(7)
C15 C16 O1 C19 -1.7(7)
C17 C16 O1 C19 177.5(5)
